data_7247528
loop_
_publ_author_name
'Chaudhary, Simran'
'K\;edziera, Dariusz'
'Rafi\'nski, Zbigniew'
'Dobrza\'nska, Liliana'

_publ_section_title
;
 Solvent-induced polymorphism in dipodal N-donor ligands containing a
 biphenyl core
;
_journal_issue 44
_journal_name_full 'RSC Advances'
_journal_page_first 30625
_journal_page_last 30632
_journal_paper_doi 10.1039/D3RA05713E
_journal_volume 13
_journal_year 2023
_chemical_formula_sum 'C20 H18 N4'
_chemical_formula_weight 314.38
_space_group_crystal_system orthorhombic
_space_group_IT_number 61
_space_group_name_Hall '-P 2ac 2ab'
_space_group_name_H-M_alt 'P b c a'
_atom_sites_solution_hydrogens geom
_atom_sites_solution_primary direct
_audit_creation_method SHELXL-2018/3
_audit_update_record
;
2023-04-02 deposited with the CCDC.	2023-10-06 downloaded from the CCDC.
;
_cell_angle_alpha 90
_cell_angle_beta 90
_cell_angle_gamma 90
_cell_formula_units_Z 8
_cell_length_a 18.2880(5)
_cell_length_b 7.9130(2)
_cell_length_c 22.3941(5)
_cell_measurement_reflns_used 7291
_cell_measurement_temperature 100(2)
_cell_measurement_theta_max 67.0290
_cell_measurement_theta_min 3.9080
_cell_volume 3240.72(14)
_computing_cell_refinement 'CrysAlisPro 1.171.41.93a (Rigaku OD, 2020)'
_computing_data_collection 'CrysAlisPro 1.171.41.93a (Rigaku OD, 2020)'
_computing_data_reduction 'CrysAlisPro 1.171.41.93a (Rigaku OD, 2020)'
_computing_structure_refinement 'SHELXL-2018/3 (Sheldrick, 2018)'
_diffrn_ambient_temperature 100(2)
_diffrn_detector 'Hybrid Pixel Array Detector'
_diffrn_detector_area_resol_mean 10.0000
_diffrn_detector_type HyPix
_diffrn_measured_fraction_theta_full 0.999
_diffrn_measured_fraction_theta_max 0.999
_diffrn_measurement_device_type 'XtaLAB Synergy, Dualflex, HyPix'
_diffrn_radiation_type CuK\a
_diffrn_radiation_wavelength 1.54184
_diffrn_reflns_av_R_equivalents 0.0638
_diffrn_reflns_av_unetI/netI 0.0336
_diffrn_reflns_Laue_measured_fraction_full 0.999
_diffrn_reflns_Laue_measured_fraction_max 0.999
_diffrn_reflns_limit_h_max 21
_diffrn_reflns_limit_h_min -22
_diffrn_reflns_limit_k_max 9
_diffrn_reflns_limit_k_min -9
_diffrn_reflns_limit_l_max 19
_diffrn_reflns_limit_l_min -26
_diffrn_reflns_number 27548
_diffrn_reflns_point_group_measured_fraction_full 0.999
_diffrn_reflns_point_group_measured_fraction_max 0.999
_diffrn_reflns_theta_full 67.684
_diffrn_reflns_theta_max 68.576
_diffrn_reflns_theta_min 3.948
_exptl_absorpt_coefficient_mu 0.618
_exptl_absorpt_correction_type multi-scan
_exptl_absorpt_process_details
;
CrysAlisPro 1.171.41.93a (Rigaku Oxford Diffraction, 2020)
Empirical absorption correction using spherical harmonics,
implemented in SCALE3 ABSPACK scaling algorithm.
;
_exptl_crystal_colour colorless
_exptl_crystal_density_diffrn 1.289
_exptl_crystal_description prism
_exptl_crystal_F_000 1328
_exptl_crystal_size_max 0.140
_exptl_crystal_size_mid 0.060
_exptl_crystal_size_min 0.040
_exptl_transmission_factor_max 1.00000
_exptl_transmission_factor_min 0.66756
_refine_diff_density_max 0.176
_refine_diff_density_min -0.130
_refine_diff_density_rms 0.035
_refine_ls_extinction_method none
_refine_ls_goodness_of_fit_ref 1.033
_refine_ls_hydrogen_treatment constr
_refine_ls_matrix_type full
_refine_ls_number_parameters 217
_refine_ls_number_reflns 2985
_refine_ls_number_restraints 0
_refine_ls_restrained_S_all 1.033
_refine_ls_R_factor_all 0.0520
_refine_ls_R_factor_gt 0.0382
_refine_ls_shift/su_max 0.000
_refine_ls_shift/su_mean 0.000
_refine_ls_structure_factor_coef Fsqd
_refine_ls_weighting_details 'w=1/[\s^2^(Fo^2^)+(0.0430P)^2^+1.0214P] where P=(Fo^2^+2Fc^2^)/3'
_refine_ls_weighting_scheme calc
_refine_ls_wR_factor_gt 0.0921
_refine_ls_wR_factor_ref 0.0989
_reflns_Friedel_coverage 0.000
_reflns_number_gt 2368
_reflns_number_total 2985
_reflns_threshold_expression 'I > 2\s(I)'
_cod_data_source_file d3ra05713e2.cif
_cod_data_source_block 2c
_cod_database_code 7247528
_shelx_shelxl_version_number 2018/3
_shelx_space_group_comment
;
The symmetry employed for this shelxl refinement is uniquely defined
by the following loop, which should always be used as a source of
symmetry information in preference to the above space-group names.
They are only intended as comments.
;
_shelx_estimated_absorpt_t_min 0.919
_shelx_estimated_absorpt_t_max 0.976
_oxdiff_exptl_absorpt_empirical_full_min 0.624
_oxdiff_exptl_absorpt_empirical_full_max 1.822

loop_
_space_group_symop_operation_xyz
'x, y, z'
'-x+1/2, -y, z+1/2'
'x+1/2, -y+1/2, -z'
'-x, y+1/2, -z+1/2'
'-x, -y, -z'
'x-1/2, y, -z-1/2'
'-x-1/2, y-1/2, z'
'x, -y-1/2, z-1/2'

loop_
_atom_site_label
_atom_site_type_symbol
_atom_site_fract_x
_atom_site_fract_y
_atom_site_fract_z
_atom_site_U_iso_or_equiv
_atom_site_adp_type
_atom_site_occupancy
_atom_site_site_symmetry_order
_atom_site_calc_flag
_atom_site_refinement_flags_posn
_atom_site_refinement_flags_adp
_atom_site_refinement_flags_occupancy
_atom_site_disorder_assembly
_atom_site_disorder_group
N1 N 0.89668(7) -0.07147(16) 0.23956(5) 0.0326(3) Uani 1 1 d . . . . .
N3 N 0.80170(8) -0.18310(18) 0.19181(6) 0.0412(3) Uani 1 1 d . . . . .
N22 N 0.94191(8) 1.19826(18) 0.63404(6) 0.0425(4) Uani 1 1 d . . . . .
N20 N 0.86932(7) 1.03909(16) 0.57820(6) 0.0337(3) Uani 1 1 d . . . . .
C13 C 0.86345(8) 0.54682(19) 0.43402(7) 0.0312(3) Uani 1 1 d . . . . .
C4 C 0.82327(9) -0.2879(2) 0.23732(7) 0.0389(4) Uani 1 1 d . . . . .
H4 H 0.800856 -0.393021 0.246585 0.047 Uiso 1 1 calc R U . . .
C17 C 0.86640(8) 0.6622(2) 0.53426(7) 0.0330(3) Uani 1 1 d . . . . .
H17 H 0.881742 0.652623 0.574653 0.040 Uiso 1 1 calc R U . . .
C21 C 0.87999(9) 1.1129(2) 0.63158(7) 0.0405(4) Uani 1 1 d . . . . .
H21 H 0.846627 1.104548 0.663956 0.049 Uiso 1 1 calc R U . . .
C8 C 0.86028(8) 0.2528(2) 0.30066(7) 0.0350(4) Uani 1 1 d . . . . .
H8 H 0.828037 0.224923 0.268895 0.042 Uiso 1 1 calc R U . . .
C18 C 0.88532(8) 0.5373(2) 0.49372(7) 0.0324(3) Uani 1 1 d . . . . .
H18 H 0.913628 0.443567 0.506736 0.039 Uiso 1 1 calc R U . . .
C10 C 0.88506(8) 0.41612(19) 0.38986(7) 0.0314(3) Uani 1 1 d . . . . .
C12 C 0.97413(8) 0.2170(2) 0.35131(7) 0.0347(4) Uani 1 1 d . . . . .
H12 H 1.020603 0.164269 0.354835 0.042 Uiso 1 1 calc R U . . .
C15 C 0.80305(9) 0.8109(2) 0.45750(7) 0.0383(4) Uani 1 1 d . . . . .
H15 H 0.774942 0.905050 0.444607 0.046 Uiso 1 1 calc R U . . .
C5 C 0.88106(9) -0.2211(2) 0.26739(7) 0.0365(4) Uani 1 1 d . . . . .
H5 H 0.905551 -0.268559 0.300833 0.044 Uiso 1 1 calc R U . . .
C11 C 0.95303(8) 0.3357(2) 0.39317(7) 0.0347(4) Uani 1 1 d . . . . .
H11 H 0.985407 0.363244 0.424882 0.042 Uiso 1 1 calc R U . . .
C7 C 0.92844(8) 0.1734(2) 0.30412(7) 0.0320(3) Uani 1 1 d . . . . .
C6 C 0.95331(8) 0.0500(2) 0.25667(7) 0.0355(4) Uani 1 1 d . . . . .
H6A H 0.968637 0.114070 0.220815 0.043 Uiso 1 1 calc R U . . .
H6B H 0.996461 -0.012508 0.271640 0.043 Uiso 1 1 calc R U . . .
C9 C 0.83896(8) 0.3708(2) 0.34247(7) 0.0338(4) Uani 1 1 d . . . . .
H9 H 0.792208 0.422244 0.339118 0.041 Uiso 1 1 calc R U . . .
C23 C 0.97209(9) 1.1778(2) 0.57858(7) 0.0382(4) Uani 1 1 d . . . . .
H23 H 1.017574 1.224364 0.566396 0.046 Uiso 1 1 calc R U . . .
C14 C 0.82116(8) 0.6856(2) 0.41695(7) 0.0353(4) Uani 1 1 d . . . . .
H14 H 0.804529 0.694118 0.376876 0.042 Uiso 1 1 calc R U . . .
C16 C 0.82527(8) 0.8012(2) 0.51663(7) 0.0348(4) Uani 1 1 d . . . . .
C2 C 0.84747(9) -0.0549(2) 0.19479(7) 0.0377(4) Uani 1 1 d . . . . .
H2 H 0.846101 0.039057 0.168388 0.045 Uiso 1 1 calc R U . . .
C19 C 0.80509(8) 0.9385(2) 0.56032(8) 0.0400(4) Uani 1 1 d . . . . .
H19A H 0.768259 1.013922 0.541876 0.048 Uiso 1 1 calc R U . . .
H19B H 0.782818 0.886821 0.596230 0.048 Uiso 1 1 calc R U . . .
C24 C 0.92823(9) 1.0819(2) 0.54339(7) 0.0368(4) Uani 1 1 d . . . . .
H24 H 0.936580 1.050792 0.502984 0.044 Uiso 1 1 calc R U . . .

loop_
_atom_site_aniso_label
_atom_site_aniso_U_11
_atom_site_aniso_U_22
_atom_site_aniso_U_33
_atom_site_aniso_U_23
_atom_site_aniso_U_13
_atom_site_aniso_U_12
N1 0.0294(7) 0.0342(7) 0.0341(7) -0.0014(5) 0.0021(5) -0.0001(6)
N3 0.0375(7) 0.0380(8) 0.0480(8) -0.0021(6) -0.0046(6) -0.0031(6)
N22 0.0440(8) 0.0372(8) 0.0462(8) -0.0060(6) -0.0003(6) -0.0040(7)
N20 0.0285(7) 0.0317(7) 0.0408(7) -0.0033(6) 0.0009(5) 0.0021(5)
C13 0.0213(7) 0.0323(8) 0.0399(8) 0.0006(7) -0.0009(6) -0.0039(6)
C4 0.0329(8) 0.0342(8) 0.0495(9) 0.0004(7) 0.0055(7) -0.0010(7)
C17 0.0246(7) 0.0373(8) 0.0373(8) 0.0000(7) -0.0011(6) -0.0034(7)
C21 0.0414(10) 0.0381(9) 0.0421(9) -0.0066(7) 0.0057(7) 0.0008(8)
C8 0.0280(7) 0.0410(9) 0.0361(8) -0.0008(7) -0.0043(6) -0.0033(7)
C18 0.0250(7) 0.0324(8) 0.0399(8) 0.0015(7) -0.0013(6) -0.0007(6)
C10 0.0269(7) 0.0321(8) 0.0352(8) 0.0035(6) -0.0004(6) -0.0024(6)
C12 0.0263(8) 0.0379(9) 0.0399(9) 0.0013(7) -0.0016(6) 0.0022(7)
C15 0.0299(8) 0.0362(9) 0.0487(9) 0.0014(7) -0.0037(7) 0.0033(7)
C5 0.0329(8) 0.0380(8) 0.0385(8) 0.0047(7) 0.0042(7) 0.0042(7)
C11 0.0276(8) 0.0386(9) 0.0381(8) -0.0013(7) -0.0053(6) -0.0010(7)
C7 0.0282(8) 0.0331(8) 0.0346(8) 0.0030(6) 0.0013(6) -0.0025(6)
C6 0.0285(8) 0.0398(9) 0.0382(8) -0.0011(7) -0.0007(6) -0.0027(7)
C9 0.0255(7) 0.0365(8) 0.0395(8) 0.0016(7) -0.0017(6) 0.0004(7)
C23 0.0360(9) 0.0333(8) 0.0453(9) 0.0011(7) 0.0030(7) -0.0033(7)
C14 0.0296(8) 0.0378(9) 0.0386(8) 0.0003(7) -0.0036(7) -0.0003(7)
C16 0.0225(7) 0.0361(9) 0.0458(9) -0.0034(7) 0.0001(6) -0.0024(6)
C2 0.0409(9) 0.0364(9) 0.0358(8) 0.0005(7) -0.0038(7) 0.0000(7)
C19 0.0259(8) 0.0429(9) 0.0513(10) -0.0076(8) -0.0007(7) 0.0019(7)
C24 0.0381(9) 0.0357(9) 0.0365(8) 0.0016(7) 0.0032(7) 0.0003(7)

loop_
_atom_type_symbol
_atom_type_description
_atom_type_scat_dispersion_real
_atom_type_scat_dispersion_imag
_atom_type_scat_source
C C 0.0181 0.0091 'International Tables Vol C Tables 4.2.6.8 and 6.1.1.4'
H H 0.0000 0.0000 'International Tables Vol C Tables 4.2.6.8 and 6.1.1.4'
N N 0.0311 0.0180 'International Tables Vol C Tables 4.2.6.8 and 6.1.1.4'

loop_
_geom_angle_atom_site_label_1
_geom_angle_atom_site_label_2
_geom_angle_atom_site_label_3
_geom_angle
_geom_angle_site_symmetry_1
_geom_angle_site_symmetry_3
_geom_angle_publ_flag
C2 N1 C5 106.42(13) . . ?
C2 N1 C6 126.89(13) . . ?
C5 N1 C6 126.64(13) . . ?
C2 N3 C4 104.22(14) . . ?
C21 N22 C23 104.33(13) . . ?
C21 N20 C24 106.49(13) . . ?
C21 N20 C19 126.28(14) . . ?
C24 N20 C19 127.19(13) . . ?
C14 C13 C18 117.57(14) . . ?
C14 C13 C10 120.86(14) . . ?
C18 C13 C10 121.56(14) . . ?
C5 C4 N3 110.85(15) . . ?
C5 C4 H4 124.6 . . ?
N3 C4 H4 124.6 . . ?
C18 C17 C16 120.90(14) . . ?
C18 C17 H17 119.5 . . ?
C16 C17 H17 119.5 . . ?
N22 C21 N20 112.58(15) . . ?
N22 C21 H21 123.7 . . ?
N20 C21 H21 123.7 . . ?
C9 C8 C7 121.27(14) . . ?
C9 C8 H8 119.4 . . ?
C7 C8 H8 119.4 . . ?
C17 C18 C13 121.10(15) . . ?
C17 C18 H18 119.4 . . ?
C13 C18 H18 119.4 . . ?
C11 C10 C9 117.26(14) . . ?
C11 C10 C13 121.22(13) . . ?
C9 C10 C13 121.50(14) . . ?
C11 C12 C7 121.08(14) . . ?
C11 C12 H12 119.5 . . ?
C7 C12 H12 119.5 . . ?
C14 C15 C16 121.09(15) . . ?
C14 C15 H15 119.5 . . ?
C16 C15 H15 119.5 . . ?
C4 C5 N1 105.85(14) . . ?
C4 C5 H5 127.1 . . ?
N1 C5 H5 127.1 . . ?
C12 C11 C10 121.44(14) . . ?
C12 C11 H11 119.3 . . ?
C10 C11 H11 119.3 . . ?
C12 C7 C8 117.80(14) . . ?
C12 C7 C6 120.87(14) . . ?
C8 C7 C6 121.28(14) . . ?
N1 C6 C7 113.25(12) . . ?
N1 C6 H6A 108.9 . . ?
C7 C6 H6A 108.9 . . ?
N1 C6 H6B 108.9 . . ?
C7 C6 H6B 108.9 . . ?
H6A C6 H6B 107.7 . . ?
C8 C9 C10 121.15(14) . . ?
C8 C9 H9 119.4 . . ?
C10 C9 H9 119.4 . . ?
C24 C23 N22 110.80(15) . . ?
C24 C23 H23 124.6 . . ?
N22 C23 H23 124.6 . . ?
C15 C14 C13 121.08(15) . . ?
C15 C14 H14 119.5 . . ?
C13 C14 H14 119.5 . . ?
C15 C16 C17 118.24(15) . . ?
C15 C16 C19 120.53(15) . . ?
C17 C16 C19 121.23(15) . . ?
N3 C2 N1 112.65(15) . . ?
N3 C2 H2 123.7 . . ?
N1 C2 H2 123.7 . . ?
N20 C19 C16 111.72(12) . . ?
N20 C19 H19A 109.3 . . ?
C16 C19 H19A 109.3 . . ?
N20 C19 H19B 109.3 . . ?
C16 C19 H19B 109.3 . . ?
H19A C19 H19B 107.9 . . ?
C23 C24 N20 105.79(14) . . ?
C23 C24 H24 127.1 . . ?
N20 C24 H24 127.1 . . ?

loop_
_geom_bond_atom_site_label_1
_geom_bond_atom_site_label_2
_geom_bond_distance
_geom_bond_site_symmetry_2
_geom_bond_publ_flag
N1 C2 1.354(2) . ?
N1 C5 1.368(2) . ?
N1 C6 1.4641(19) . ?
N3 C2 1.317(2) . ?
N3 C4 1.372(2) . ?
N22 C21 1.320(2) . ?
N22 C23 1.369(2) . ?
N20 C21 1.345(2) . ?
N20 C24 1.372(2) . ?
N20 C19 1.474(2) . ?
C13 C14 1.396(2) . ?
C13 C18 1.398(2) . ?
C13 C10 1.484(2) . ?
C4 C5 1.360(2) . ?
C4 H4 0.9500 . ?
C17 C18 1.386(2) . ?
C17 C16 1.390(2) . ?
C17 H17 0.9500 . ?
C21 H21 0.9500 . ?
C8 C9 1.378(2) . ?
C8 C7 1.398(2) . ?
C8 H8 0.9500 . ?
C18 H18 0.9500 . ?
C10 C11 1.399(2) . ?
C10 C9 1.402(2) . ?
C12 C11 1.382(2) . ?
C12 C7 1.391(2) . ?
C12 H12 0.9500 . ?
C15 C14 1.385(2) . ?
C15 C16 1.387(2) . ?
C15 H15 0.9500 . ?
C5 H5 0.9500 . ?
C11 H11 0.9500 . ?
C7 C6 1.513(2) . ?
C6 H6A 0.9900 . ?
C6 H6B 0.9900 . ?
C9 H9 0.9500 . ?
C23 C24 1.356(2) . ?
C23 H23 0.9500 . ?
C14 H14 0.9500 . ?
C16 C19 1.508(2) . ?
C2 H2 0.9500 . ?
C19 H19A 0.9900 . ?
C19 H19B 0.9900 . ?
C24 H24 0.9500 . ?

loop_
_geom_torsion_atom_site_label_1
_geom_torsion_atom_site_label_2
_geom_torsion_atom_site_label_3
_geom_torsion_atom_site_label_4
_geom_torsion
_geom_torsion_site_symmetry_1
_geom_torsion_site_symmetry_2
_geom_torsion_site_symmetry_3
_geom_torsion_site_symmetry_4
_geom_torsion_publ_flag
C2 N3 C4 C5 0.58(19) . . . . ?
C23 N22 C21 N20 0.32(19) . . . . ?
C24 N20 C21 N22 -0.87(19) . . . . ?
C19 N20 C21 N22 -178.41(15) . . . . ?
C16 C17 C18 C13 -0.3(2) . . . . ?
C14 C13 C18 C17 -0.8(2) . . . . ?
C10 C13 C18 C17 178.35(14) . . . . ?
C14 C13 C10 C11 144.67(15) . . . . ?
C18 C13 C10 C11 -34.4(2) . . . . ?
C14 C13 C10 C9 -34.0(2) . . . . ?
C18 C13 C10 C9 146.93(15) . . . . ?
N3 C4 C5 N1 -0.72(18) . . . . ?
C2 N1 C5 C4 0.55(17) . . . . ?
C6 N1 C5 C4 178.02(14) . . . . ?
C7 C12 C11 C10 0.2(2) . . . . ?
C9 C10 C11 C12 0.3(2) . . . . ?
C13 C10 C11 C12 -178.37(15) . . . . ?
C11 C12 C7 C8 -0.4(2) . . . . ?
C11 C12 C7 C6 176.86(15) . . . . ?
C9 C8 C7 C12 0.2(2) . . . . ?
C9 C8 C7 C6 -177.11(15) . . . . ?
C2 N1 C6 C7 91.62(19) . . . . ?
C5 N1 C6 C7 -85.35(18) . . . . ?
C12 C7 C6 N1 137.78(15) . . . . ?
C8 C7 C6 N1 -45.0(2) . . . . ?
C7 C8 C9 C10 0.3(2) . . . . ?
C11 C10 C9 C8 -0.6(2) . . . . ?
C13 C10 C9 C8 178.11(15) . . . . ?
C21 N22 C23 C24 0.36(19) . . . . ?
C16 C15 C14 C13 -1.1(2) . . . . ?
C18 C13 C14 C15 1.5(2) . . . . ?
C10 C13 C14 C15 -177.68(14) . . . . ?
C14 C15 C16 C17 0.1(2) . . . . ?
C14 C15 C16 C19 -179.93(15) . . . . ?
C18 C17 C16 C15 0.6(2) . . . . ?
C18 C17 C16 C19 -179.39(14) . . . . ?
C4 N3 C2 N1 -0.22(19) . . . . ?
C5 N1 C2 N3 -0.21(18) . . . . ?
C6 N1 C2 N3 -177.67(14) . . . . ?
C21 N20 C19 C16 -148.02(16) . . . . ?
C24 N20 C19 C16 34.9(2) . . . . ?
C15 C16 C19 N20 -110.10(17) . . . . ?
C17 C16 C19 N20 69.9(2) . . . . ?
N22 C23 C24 N20 -0.88(19) . . . . ?
C21 N20 C24 C23 1.03(17) . . . . ?
C19 N20 C24 C23 178.54(15) . . . . ?
